data_4302245
loop_
_publ_author_name
'Fabrice Pointillart'
'Yann Le Gal'
'St\'ephane Golhen'
'Olivier Cador'
'Lahc\`ene Ouahab'

_publ_contact_author_address
;Organom\'etalliques et Mat\'eriaux Mol\'eculaires
UMR 6226 CNRS-UR1 Sciences Chimiques de Rennes
Universit\'e de Rennes 1
35042 Rennes cedex
FRANCE
;
_publ_contact_author_email lahcene.ouahab@univ-rennes1.fr
_publ_contact_author_fax '+33 2 23 23 68 40'
_publ_contact_author_name 'Lahc\`ene Ouahab'
_publ_contact_author_phone '+33 2 23 23 56 59'
_publ_section_title
;
4f Gadolinium(III) Complex Involving
Tetrathiafulvalene-amido-2-pyrimidine-1-oxide as a Ligand
;
_journal_name_full 'Inorganic Chemistry'
_journal_page_first 4631
_journal_page_last 4633
_journal_paper_doi 10.1021/ic9003966
_journal_volume 48
_journal_year 2009
_chemical_formula_sum 'C11 H7 F6 N3 O2 P S4'
_chemical_formula_weight 486.41
_chemical_name_systematic
;
 ?
;
_space_group_IT_number 15
_symmetry_cell_setting monoclinic
_symmetry_space_group_name_Hall '-C 2yc'
_symmetry_space_group_name_H-M 'C 1 2/c 1'
_atom_sites_solution_hydrogens geom
_atom_sites_solution_primary direct
_atom_sites_solution_secondary difmap
_audit_creation_method SHELXL-97
_cell_angle_alpha 90.00
_cell_angle_beta 91.493(2)
_cell_angle_gamma 90.00
_cell_formula_units_Z 8
_cell_length_a 9.7342(4)
_cell_length_b 17.4733(8)
_cell_length_c 19.6120(7)
_cell_measurement_reflns_used 4093
_cell_measurement_temperature 293(2)
_cell_measurement_theta_max 28.700
_cell_measurement_theta_min 2.910
_cell_volume 3334.6(2)
_computing_cell_refinement 'HKL Scalepack (Otwinowski & Minor 1997)'
_computing_data_collection 'Collect (Bruker AXS BV, 1997-2004)'
_computing_data_reduction 'HKL Denzo and Scalepack (Otwinowski & Minor 1997)'
_computing_structure_refinement 'SHELXL-97 (Sheldrick, 1997)'
_computing_structure_solution 'SIR97 (Altomare al, 1999)'
_diffrn_ambient_temperature 293(2)
_diffrn_detector_area_resol_mean 9
_diffrn_measured_fraction_theta_full 0.990
_diffrn_measured_fraction_theta_max 0.990
_diffrn_measurement_device '95mm CCD camera on \k-goniostat'
_diffrn_measurement_device_type 'Kappa CCD'
_diffrn_measurement_method CCD
_diffrn_radiation_monochromator graphite
_diffrn_radiation_source 'fine-focus sealed tube'
_diffrn_radiation_type MoK\a
_diffrn_radiation_wavelength 0.71073
_diffrn_reflns_av_R_equivalents 0.0391
_diffrn_reflns_av_sigmaI/netI 0.0626
_diffrn_reflns_limit_h_max 13
_diffrn_reflns_limit_h_min -13
_diffrn_reflns_limit_k_max 21
_diffrn_reflns_limit_k_min -23
_diffrn_reflns_limit_l_max 26
_diffrn_reflns_limit_l_min -26
_diffrn_reflns_number 7352
_diffrn_reflns_theta_full 28.70
_diffrn_reflns_theta_max 28.70
_diffrn_reflns_theta_min 3.12
_exptl_absorpt_coefficient_mu 0.744
_exptl_absorpt_correction_type none
_exptl_crystal_colour purple
_exptl_crystal_density_diffrn 1.938
_exptl_crystal_density_method 'not measured'
_exptl_crystal_description stick
_exptl_crystal_F_000 1944
_exptl_crystal_size_max 0.2
_exptl_crystal_size_mid 0.1
_exptl_crystal_size_min 0.1
_refine_diff_density_max 0.507
_refine_diff_density_min -0.543
_refine_diff_density_rms 0.087
_refine_ls_extinction_method none
_refine_ls_goodness_of_fit_ref 1.040
_refine_ls_hydrogen_treatment constr
_refine_ls_matrix_type full
_refine_ls_number_parameters 244
_refine_ls_number_reflns 4270
_refine_ls_number_restraints 0
_refine_ls_restrained_S_all 1.040
_refine_ls_R_factor_all 0.1052
_refine_ls_R_factor_gt 0.0538
_refine_ls_shift/su_max 0.000
_refine_ls_shift/su_mean 0.000
_refine_ls_structure_factor_coef Fsqd
_refine_ls_weighting_details 'calc w=1/[\s^2^(Fo^2^)+(0.0870P)^2^+0.2881P] where P=(Fo^2^+2Fc^2^)/3'
_refine_ls_weighting_scheme calc
_refine_ls_wR_factor_gt 0.1320
_refine_ls_wR_factor_ref 0.1599
_reflns_number_gt 2611
_reflns_number_total 4270
_reflns_threshold_expression >2sigma(I)
_cod_data_source_file ic9003966_si_002_2.cif
_cod_data_source_block L-PF6
_cod_original_sg_symbol_H-M 'C 2/c'
_cod_database_code 4302245

loop_
_symmetry_equiv_pos_as_xyz
'x, y, z'
'-x, y, -z+1/2'
'x+1/2, y+1/2, z'
'-x+1/2, y+1/2, -z+1/2'
'-x, -y, -z'
'x, -y, z-1/2'
'-x+1/2, -y+1/2, -z'
'x+1/2, -y+1/2, z-1/2'

loop_
_atom_site_label
_atom_site_type_symbol
_atom_site_fract_x
_atom_site_fract_y
_atom_site_fract_z
_atom_site_U_iso_or_equiv
_atom_site_adp_type
_atom_site_occupancy
_atom_site_symmetry_multiplicity
_atom_site_calc_flag
_atom_site_refinement_flags
_atom_site_disorder_assembly
_atom_site_disorder_group
S3 S 0.47070(9) 0.11995(4) 0.38339(4) 0.0388(2) Uani 1 1 d . . .
S1 S 0.78675(9) 0.12245(5) 0.23040(5) 0.0441(2) Uani 1 1 d . . .
S4 S 0.60927(9) 0.24568(5) 0.31537(4) 0.0412(2) Uani 1 1 d . . .
S2 S 0.64149(9) -0.00068(5) 0.29630(5) 0.0432(2) Uani 1 1 d . . .
P1 P 0.48137(10) 0.19433(5) 0.61456(5) 0.0482(3) Uani 1 1 d . . .
C3 C 0.6659(3) 0.09563(18) 0.28808(15) 0.0350(7) Uani 1 1 d . . .
C4 C 0.5905(3) 0.14908(18) 0.32535(15) 0.0347(7) Uani 1 1 d . . .
O1 O 0.5300(3) 0.39374(14) 0.34432(15) 0.0707(10) Uani 1 1 d . . .
N2 N 0.2936(3) 0.46237(15) 0.50934(14) 0.0408(6) Uani 1 1 d . . .
N3 N 0.4081(3) 0.51160(16) 0.41384(14) 0.0435(7) Uani 1 1 d . . .
O2 O 0.2700(3) 0.40271(14) 0.54706(13) 0.0523(7) Uani 1 1 d . . .
C6 C 0.4939(3) 0.26901(17) 0.37907(15) 0.0351(7) Uani 1 1 d . . .
C1 C 0.8357(4) 0.0309(2) 0.21080(18) 0.0455(8) Uani 1 1 d . . .
H1 H 0.9053 0.0213 0.1804 0.055 Uiso 1 1 calc R . .
F2 F 0.6016(3) 0.22013(17) 0.56553(15) 0.0834(8) Uani 1 1 d . . .
F3 F 0.3737(3) 0.23943(15) 0.56592(12) 0.0774(8) Uani 1 1 d . . .
F5 F 0.3586(3) 0.17038(16) 0.66170(14) 0.0809(8) Uani 1 1 d . . .
C5 C 0.4314(3) 0.21054(18) 0.40976(16) 0.0384(7) Uani 1 1 d . . .
H5 H 0.3691 0.2189 0.4441 0.046 Uiso 1 1 calc R . .
N1 N 0.4011(3) 0.37885(15) 0.43899(14) 0.0421(7) Uani 1 1 d . . .
H1N H 0.3709 0.3452 0.4669 0.051 Uiso 1 1 calc R . .
C8 C 0.3693(3) 0.45407(18) 0.45192(16) 0.0359(7) Uani 1 1 d . . .
C2 C 0.7691(4) -0.0257(2) 0.24132(18) 0.0484(9) Uani 1 1 d . . .
H2 H 0.7908 -0.0767 0.2332 0.058 Uiso 1 1 calc R . .
F1 F 0.4565(3) 0.11990(15) 0.56885(16) 0.0869(9) Uani 1 1 d . . .
C7 C 0.4761(3) 0.35281(19) 0.38596(16) 0.0409(8) Uani 1 1 d . . .
C11 C 0.3670(4) 0.5825(2) 0.43234(18) 0.0479(9) Uani 1 1 d . . .
H11 H 0.3950 0.6243 0.4068 0.057 Uiso 1 1 calc R . .
F4 F 0.5068(3) 0.26882(15) 0.65834(13) 0.0789(8) Uani 1 1 d . . .
C10 C 0.2864(4) 0.5949(2) 0.4867(2) 0.0489(9) Uani 1 1 d . . .
H10 H 0.2561 0.6440 0.4971 0.059 Uiso 1 1 calc R . .
F6 F 0.5866(3) 0.14742(19) 0.66008(18) 0.0998(10) Uani 1 1 d . . .
C9 C 0.2504(4) 0.5331(2) 0.52619(19) 0.0493(9) Uani 1 1 d . . .
H9 H 0.1967 0.5401 0.5642 0.059 Uiso 1 1 calc R . .

loop_
_atom_site_aniso_label
_atom_site_aniso_U_11
_atom_site_aniso_U_22
_atom_site_aniso_U_33
_atom_site_aniso_U_23
_atom_site_aniso_U_13
_atom_site_aniso_U_12
S3 0.0454(5) 0.0325(4) 0.0392(4) 0.0004(3) 0.0160(4) -0.0011(3)
S1 0.0426(5) 0.0441(5) 0.0465(5) -0.0027(4) 0.0180(4) -0.0007(4)
S4 0.0472(5) 0.0344(4) 0.0429(5) -0.0034(3) 0.0208(4) -0.0044(3)
S2 0.0459(5) 0.0345(5) 0.0494(5) 0.0000(3) 0.0086(4) 0.0029(4)
P1 0.0524(6) 0.0411(5) 0.0514(6) 0.0006(4) 0.0057(5) 0.0042(4)
C3 0.0375(16) 0.0322(16) 0.0357(15) -0.0033(12) 0.0095(14) -0.0020(13)
C4 0.0354(15) 0.0339(16) 0.0353(15) 0.0005(12) 0.0088(13) 0.0001(13)
O1 0.105(2) 0.0352(14) 0.0748(18) 0.0012(13) 0.0582(19) -0.0049(14)
N2 0.0409(15) 0.0381(15) 0.0441(15) -0.0052(12) 0.0129(13) -0.0016(12)
N3 0.0537(17) 0.0379(15) 0.0391(14) 0.0017(11) 0.0075(13) -0.0048(13)
O2 0.0621(16) 0.0403(13) 0.0557(14) 0.0001(11) 0.0268(13) -0.0047(12)
C6 0.0390(16) 0.0314(16) 0.0354(16) -0.0048(12) 0.0098(14) -0.0021(13)
C1 0.0393(18) 0.054(2) 0.0441(18) -0.0081(15) 0.0120(15) 0.0069(15)
F2 0.0765(17) 0.0829(19) 0.0929(19) -0.0050(15) 0.0425(16) -0.0004(15)
F3 0.0811(18) 0.0826(19) 0.0687(16) 0.0122(13) 0.0015(15) 0.0320(15)
F5 0.0833(18) 0.0820(18) 0.0786(17) 0.0085(14) 0.0247(15) -0.0141(15)
C5 0.0407(17) 0.0387(17) 0.0365(16) -0.0044(13) 0.0123(14) 0.0001(14)
N1 0.0497(16) 0.0333(15) 0.0442(15) -0.0041(11) 0.0171(13) -0.0036(12)
C8 0.0358(16) 0.0322(16) 0.0400(16) -0.0045(12) 0.0052(14) -0.0007(13)
C2 0.0460(19) 0.049(2) 0.050(2) -0.0115(16) 0.0060(17) 0.0159(16)
F1 0.097(2) 0.0610(17) 0.102(2) -0.0322(15) -0.0042(18) 0.0059(15)
C7 0.0423(18) 0.0398(18) 0.0414(17) -0.0033(14) 0.0161(15) -0.0063(14)
C11 0.056(2) 0.0335(19) 0.054(2) 0.0007(15) -0.0011(18) 0.0000(16)
F4 0.105(2) 0.0620(16) 0.0704(16) -0.0187(12) 0.0217(16) -0.0170(15)
C10 0.052(2) 0.0328(18) 0.062(2) -0.0059(15) 0.0027(18) 0.0088(16)
F6 0.091(2) 0.088(2) 0.118(2) 0.0276(18) -0.0351(18) 0.0144(17)
C9 0.048(2) 0.049(2) 0.051(2) -0.0119(16) 0.0132(17) 0.0051(16)

loop_
_atom_type_symbol
_atom_type_description
_atom_type_scat_dispersion_real
_atom_type_scat_dispersion_imag
_atom_type_scat_source
C C 0.0033 0.0016 'International Tables Vol C Tables 4.2.6.8 and 6.1.1.4'
H H 0.0000 0.0000 'International Tables Vol C Tables 4.2.6.8 and 6.1.1.4'
F F 0.0171 0.0103 'International Tables Vol C Tables 4.2.6.8 and 6.1.1.4'
N N 0.0061 0.0033 'International Tables Vol C Tables 4.2.6.8 and 6.1.1.4'
O O 0.0106 0.0060 'International Tables Vol C Tables 4.2.6.8 and 6.1.1.4'
P P 0.1023 0.0942 'International Tables Vol C Tables 4.2.6.8 and 6.1.1.4'
S S 0.1246 0.1234 'International Tables Vol C Tables 4.2.6.8 and 6.1.1.4'

loop_
_geom_angle_atom_site_label_1
_geom_angle_atom_site_label_2
_geom_angle_atom_site_label_3
_geom_angle
_geom_angle_site_symmetry_1
_geom_angle_site_symmetry_3
_geom_angle_publ_flag
C5 S3 C4 94.97(15) . . ?
C1 S1 C3 95.29(16) . . ?
C4 S4 C6 94.35(14) . . ?
C3 S2 C2 94.96(16) . . ?
F6 P1 F4 91.75(18) . . ?
F6 P1 F5 91.20(18) . . ?
F4 P1 F5 90.60(15) . . ?
F6 P1 F1 88.91(18) . . ?
F4 P1 F1 178.80(17) . . ?
F5 P1 F1 90.39(16) . . ?
F6 P1 F2 90.71(18) . . ?
F4 P1 F2 89.30(15) . . ?
F5 P1 F2 178.09(18) . . ?
F1 P1 F2 89.69(16) . . ?
F6 P1 F3 177.68(18) . . ?
F4 P1 F3 90.53(16) . . ?
F5 P1 F3 89.19(15) . . ?
F1 P1 F3 88.80(16) . . ?
F2 P1 F3 88.90(16) . . ?
C4 C3 S2 122.0(2) . . ?
C4 C3 S1 122.5(2) . . ?
S2 C3 S1 115.49(17) . . ?
C3 C4 S4 122.6(2) . . ?
C3 C4 S3 121.2(2) . . ?
S4 C4 S3 116.24(17) . . ?
O2 N2 C9 122.2(3) . . ?
O2 N2 C8 119.3(3) . . ?
C9 N2 C8 118.4(3) . . ?
C8 N3 C11 117.1(3) . . ?
C5 C6 C7 131.1(3) . . ?
C5 C6 S4 116.8(2) . . ?
C7 C6 S4 112.0(2) . . ?
C2 C1 S1 116.8(3) . . ?
C6 C5 S3 117.5(2) . . ?
C7 N1 C8 125.9(3) . . ?
N3 C8 N2 123.7(3) . . ?
N3 C8 N1 123.9(3) . . ?
N2 C8 N1 112.4(3) . . ?
C1 C2 S2 117.4(3) . . ?
O1 C7 N1 124.4(3) . . ?
O1 C7 C6 117.9(3) . . ?
N1 C7 C6 117.7(3) . . ?
N3 C11 C10 122.5(3) . . ?
C11 C10 C9 118.4(3) . . ?
N2 C9 C10 119.6(3) . . ?

loop_
_geom_bond_atom_site_label_1
_geom_bond_atom_site_label_2
_geom_bond_distance
_geom_bond_site_symmetry_2
_geom_bond_publ_flag
S3 C5 1.712(3) . ?
S3 C4 1.728(3) . ?
S1 C1 1.715(4) . ?
S1 C3 1.718(3) . ?
S4 C4 1.709(3) . ?
S4 C6 1.750(3) . ?
S2 C3 1.708(3) . ?
S2 C2 1.723(3) . ?
P1 F6 1.572(3) . ?
P1 F4 1.575(3) . ?
P1 F5 1.586(2) . ?
P1 F1 1.594(3) . ?
P1 F2 1.599(3) . ?
P1 F3 1.605(3) . ?
C3 C4 1.405(4) . ?
O1 C7 1.215(4) . ?
N2 O2 1.302(3) . ?
N2 C9 1.349(4) . ?
N2 C8 1.370(4) . ?
N3 C8 1.314(4) . ?
N3 C11 1.355(4) . ?
C6 C5 1.340(4) . ?
C6 C7 1.481(5) . ?
C1 C2 1.333(5) . ?
N1 C7 1.365(4) . ?
N1 C8 1.375(4) . ?
C11 C10 1.357(5) . ?
C10 C9 1.380(5) . ?
